data_4507074
loop_
_publ_author_name
'Xue, Yun-Shan'
'Jin, Feng-Yan'
'Zhou, Lian'
'Liu, Mei-Pin'
'Xu, Yan'
'Du, Hong-Bin'
'Fang, Min'
'You, Xiao-Zeng'

_publ_section_title
;
 Structural Diversity and Properties of Coordination Polymers Built from a
 Rigid Octadentenate Carboxylic Acid
;
_journal_issue 12
_journal_name_full 'Crystal Growth &amp; Design'
_journal_page_first 6158
_journal_paper_doi 10.1021/cg301319u
_journal_volume 12
_journal_year 2012
_chemical_formula_sum 'C76 H84 Cd3 N6 O32 Si2'
_chemical_formula_weight 1986.87
_chemical_name_systematic
; 
 ? 
;
_space_group_IT_number 15
_symmetry_cell_setting monoclinic
_symmetry_space_group_name_Hall '-C 2yc'
_symmetry_space_group_name_H-M 'C 1 2/c 1'
_atom_sites_solution_hydrogens geom
_atom_sites_solution_primary direct
_atom_sites_solution_secondary difmap
_audit_creation_method SHELXL-97
_cell_angle_alpha 90.00
_cell_angle_beta 99.417(2)
_cell_angle_gamma 90.00
_cell_formula_units_Z 4
_cell_length_a 23.179(2)
_cell_length_b 19.0074(19)
_cell_length_c 26.112(3)
_cell_measurement_reflns_used 8566
_cell_measurement_temperature 296(2)
_cell_measurement_theta_max 25.336
_cell_measurement_theta_min 2.180
_cell_volume 11349(2)
_computing_cell_refinement 'Bruker SMART'
_computing_data_collection 'Bruker SMART'
_computing_data_reduction 'Bruker SAINT'
_computing_molecular_graphics 'Bruker SHELXTL'
_computing_publication_material 'Bruker SHELXTL'
_computing_structure_refinement 'SHELXL-97 (Sheldrick, 1997)'
_computing_structure_solution 'SHELXS-97 (Sheldrick, 1990)'
_diffrn_ambient_temperature 296(2)
_diffrn_measured_fraction_theta_full 0.962
_diffrn_measured_fraction_theta_max 0.962
_diffrn_measurement_device_type 'CCD area detector'
_diffrn_measurement_method 'phi and omega scans'
_diffrn_radiation_monochromator graphite
_diffrn_radiation_source 'fine-focus sealed tube'
_diffrn_radiation_type MoK\a
_diffrn_radiation_wavelength 0.71073
_diffrn_reflns_av_R_equivalents 0.0821
_diffrn_reflns_av_sigmaI/netI 0.0832
_diffrn_reflns_limit_h_max 30
_diffrn_reflns_limit_h_min -25
_diffrn_reflns_limit_k_max 24
_diffrn_reflns_limit_k_min -25
_diffrn_reflns_limit_l_max 34
_diffrn_reflns_limit_l_min -33
_diffrn_reflns_number 35070
_diffrn_reflns_theta_full 28.33
_diffrn_reflns_theta_max 28.33
_diffrn_reflns_theta_min 1.67
_exptl_absorpt_coefficient_mu 0.643
_exptl_absorpt_correction_T_max 0.9268
_exptl_absorpt_correction_T_min 0.9041
_exptl_absorpt_correction_type multi-scan
_exptl_absorpt_process_details 'SADABS; Bruker, 2000'
_exptl_crystal_colour colorless
_exptl_crystal_density_diffrn 1.163
_exptl_crystal_density_method 'not measured'
_exptl_crystal_description rod
_exptl_crystal_F_000 4040
_exptl_crystal_size_max 0.16
_exptl_crystal_size_mid 0.13
_exptl_crystal_size_min 0.12
_refine_diff_density_max 1.789
_refine_diff_density_min -0.909
_refine_diff_density_rms 0.118
_refine_ls_extinction_method none
_refine_ls_goodness_of_fit_ref 1.119
_refine_ls_hydrogen_treatment 'riding model'
_refine_ls_matrix_type full
_refine_ls_number_parameters 556
_refine_ls_number_reflns 13587
_refine_ls_number_restraints 135
_refine_ls_restrained_S_all 1.220
_refine_ls_R_factor_all 0.0781
_refine_ls_R_factor_gt 0.0587
_refine_ls_shift/su_max 0.029
_refine_ls_shift/su_mean 0.001
_refine_ls_structure_factor_coef Fsqd
_refine_ls_weighting_details 'calc w=1/[\s^2^(Fo^2^)+(0.0700P)^2^+0.0000P] where P=(Fo^2^+2Fc^2^)/3'
_refine_ls_weighting_scheme calc
_refine_ls_wR_factor_gt 0.1634
_refine_ls_wR_factor_ref 0.1701
_reflns_number_gt 8737
_reflns_number_total 13587
_reflns_threshold_expression >2sigma(I)
_cod_data_source_file cg301319u_si_002.cif
_cod_data_source_block 3
_cod_depositor_comments
;
The following automatic conversions were performed:

'_symmetry_cell_setting' value 'Monoclinic' changed to 'monoclinic'
according to /home/saulius/struct/CIF-dictionaries/cif_core.dic
dictionary named 'cif_core.dic' version 2.4.2 from 2011-04-26.

Automatic conversion script
Id: cif_fix_values 1891 2012-01-12 08:04:46Z andrius 
;
_cod_original_sg_symbol_H-M 'C2/c  '
_cod_database_code 4507074

loop_
_symmetry_equiv_pos_as_xyz
'x, y, z'
'-x, y, -z+1/2'
'x+1/2, y+1/2, z'
'-x+1/2, y+1/2, -z+1/2'
'-x, -y, -z'
'x, -y, z-1/2'
'-x+1/2, -y+1/2, -z'
'x+1/2, -y+1/2, z-1/2'

loop_
_atom_site_label
_atom_site_type_symbol
_atom_site_fract_x
_atom_site_fract_y
_atom_site_fract_z
_atom_site_U_iso_or_equiv
_atom_site_adp_type
_atom_site_occupancy
_atom_site_symmetry_multiplicity
_atom_site_calc_flag
_atom_site_refinement_flags
O13 O 0.11357(15) 0.14682(18) -0.00590(10) 0.0989(11) Uani 1 1 d .
O9 O 0.13983(13) -0.08643(16) 0.39569(11) 0.0879(10) Uani 1 1 d .
O4 O 0.41528(11) -0.08620(12) 0.22472(12) 0.0746(9) Uani 1 1 d .
O11 O 0.42543(10) 0.21759(13) 0.12913(10) 0.0657(8) Uani 1 1 d .
O10 O 0.33554(11) 0.23863(14) 0.09640(12) 0.0812(9) Uani 1 1 d .
C14 C 0.37314(15) 0.20035(18) 0.12110(13) 0.0505(9) Uani 1 1 d .
Cd1 Cd 0.0000 0.355367(16) 0.2500 0.03944(8) Uani 1 2 d S
Cd2 Cd -0.081936(10) -0.176993(12) 0.088811(9) 0.04374(7) Uani 1 1 d .
Si1 Si 0.20433(3) 0.03935(4) 0.18009(3) 0.03259(19) Uani 1 1 d .
C3 C 0.28121(12) 0.05865(15) 0.17135(11) 0.0344(7) Uani 1 1 d .
C4 C 0.12872(12) 0.15912(15) 0.18623(12) 0.0367(7) Uani 1 1 d .
H4A H 0.1352 0.1522 0.2220 0.044 Uiso 1 1 calc R
C5 C 0.29760(12) 0.11963(15) 0.14836(12) 0.0376(8) Uani 1 1 d .
H5A H 0.2694 0.1532 0.1364 0.045 Uiso 1 1 calc R
C6 C 0.17777(12) -0.04003(15) 0.14149(11) 0.0360(7) Uani 1 1 d .
C7 C 0.15537(12) 0.11452(15) 0.15497(11) 0.0350(7) Uani 1 1 d .
C8 C 0.32538(12) 0.00878(15) 0.18806(12) 0.0391(8) Uani 1 1 d .
H8A H 0.3156 -0.0323 0.2040 0.047 Uiso 1 1 calc R
C9 C 0.11000(14) 0.18152(17) 0.07996(12) 0.0448(9) Uani 1 1 d .
C10 C 0.09261(13) 0.21375(16) 0.16543(12) 0.0399(8) Uani 1 1 d .
C11 C 0.09886(14) -0.12030(17) 0.10773(13) 0.0472(9) Uani 1 1 d .
O1 O 0.03022(10) 0.30828(12) 0.17896(10) 0.0601(7) Uani 1 1 d .
C13 C 0.38250(13) 0.01905(15) 0.18143(13) 0.0418(8) Uani 1 1 d .
C16 C 0.20435(13) 0.02636(16) 0.25098(12) 0.0404(8) Uani 1 1 d .
C17 C 0.11987(13) -0.06137(17) 0.13680(12) 0.0445(8) Uani 1 1 d .
H17A H 0.0943 -0.0356 0.1535 0.053 Uiso 1 1 calc R
C19 C 0.06233(13) 0.25973(16) 0.19999(13) 0.0452(8) Uani 1 1 d .
C20 C 0.17262(14) -0.02936(18) 0.32535(13) 0.0515(9) Uani 1 1 d .
C21 C 0.08391(13) 0.22488(17) 0.11218(12) 0.0450(8) Uani 1 1 d .
H21A H 0.0603 0.2619 0.0980 0.054 Uiso 1 1 calc R
C22 C 0.14413(12) 0.12640(16) 0.10167(12) 0.0391(8) Uani 1 1 d .
H22A H 0.1603 0.0960 0.0799 0.047 Uiso 1 1 calc R
C23 C 0.21412(14) -0.07971(17) 0.11507(14) 0.0512(9) Uani 1 1 d .
H23A H 0.2531 -0.0664 0.1174 0.061 Uiso 1 1 calc R
C24 C 0.03504(15) -0.1412(2) 0.10189(16) 0.0615(11) Uani 1 1 d U
C25 C 0.17138(13) -0.02240(17) 0.27232(12) 0.0440(8) Uani 1 1 d .
H25A H 0.1471 -0.0521 0.2501 0.053 Uiso 1 1 calc R
C26 C 0.39694(13) 0.08121(16) 0.15860(13) 0.0448(9) Uani 1 1 d .
H26A H 0.4354 0.0887 0.1539 0.054 Uiso 1 1 calc R
C27 C 0.13658(16) -0.15837(19) 0.08256(16) 0.0625(11) Uani 1 1 d .
H27A H 0.1229 -0.1980 0.0635 0.075 Uiso 1 1 calc R
C28 C 0.35571(13) 0.13158(16) 0.14285(12) 0.0400(8) Uani 1 1 d .
C31 C 0.19447(15) -0.1385(2) 0.08532(15) 0.0618(11) Uani 1 1 d .
O6 O 0.21376(14) -0.22556(18) 0.02693(14) 0.1119(11) Uani 1 1 d U
C34 C 0.09905(16) 0.1927(2) 0.02152(14) 0.0596(11) Uani 1 1 d .
C35 C 0.20820(17) 0.0128(2) 0.35825(15) 0.0730(13) Uani 1 1 d .
H35A H 0.2088 0.0090 0.3938 0.088 Uiso 1 1 calc R
C36 C 0.24111(16) 0.0678(2) 0.28588(14) 0.0617(11) Uani 1 1 d .
H36A H 0.2648 0.1008 0.2732 0.074 Uiso 1 1 calc R
O3 O 0.47860(11) -0.02836(16) 0.18631(14) 0.1000(11) Uani 1 1 d .
O7 O 0.01987(14) -0.19753(18) 0.08775(19) 0.1359(16) Uani 1 1 d U
C39 C 0.42900(16) -0.03581(19) 0.19860(15) 0.0569(10) Uani 1 1 d .
C40 C 0.13590(17) -0.0840(2) 0.34742(16) 0.0681(11) Uani 1 1 d .
O5 O 0.28603(16) -0.1604(2) 0.06231(17) 0.1419(14) Uani 1 1 d U
O12 O 0.07782(18) 0.2473(2) 0.00389(12) 0.1219(14) Uani 1 1 d .
O8 O -0.00028(13) -0.1002(2) 0.11214(17) 0.1249(14) Uani 1 1 d U
C44 C 0.23455(18) -0.1774(3) 0.0573(2) 0.0937(16) Uani 1 1 d .
C45 C 0.2436(2) 0.0616(2) 0.33952(16) 0.0794(14) Uani 1 1 d .
O16 O 0.07064(11) 0.24954(13) 0.24731(9) 0.0629(7) Uani 1 1 d .
O17 O 0.10365(14) -0.12390(17) 0.31719(13) 0.0977(11) Uani 1 1 d .
C48 C 0.2868(3) 0.1082(4) 0.37387(19) 0.166(3) Uani 1 1 d .
O30 O 0.3151(2) 0.1544(3) 0.35716(19) 0.1594(16) Uani 1 1 d U
O31 O 0.2896(2) 0.0924(3) 0.4228(2) 0.189(2) Uani 1 1 d U
N1A N 0.2647(3) -0.1810(4) 0.2942(4) 0.257(3) Uani 1 1 d U
H1AD H 0.2617 -0.1361 0.3046 0.309 Uiso 1 1 calc R
H1AE H 0.2837 -0.2086 0.3195 0.309 Uiso 1 1 calc R
N3A N 0.0000 0.0739(7) 0.2500 0.259(3) Uani 1 2 d SU
N2A N 0.5909(4) -0.0523(5) 0.1496(4) 0.326(3) Uani 1 1 d DU
H2AD H 0.6260 -0.0707 0.1466 0.391 Uiso 1 1 calc R
H2AE H 0.5784 -0.0744 0.1762 0.391 Uiso 1 1 calc R
C6A C 0.0000 -0.0243(7) 0.2500 0.234(4) Uani 1 2 d SU
H6AA H -0.0205 -0.0411 0.2174 0.351 Uiso 0.50 1 calc PR
H6AB H -0.0191 -0.0411 0.2776 0.351 Uiso 0.50 1 calc PR
H6AC H 0.0396 -0.0411 0.2551 0.351 Uiso 0.50 1 calc PR
C2A C 0.1977(4) -0.2192(6) 0.2558(4) 0.271(3) Uani 1 1 d DU
H2AA H 0.1682 -0.2246 0.2773 0.407 Uiso 1 1 d R
H2AB H 0.2064 -0.2642 0.2422 0.407 Uiso 1 1 d R
H2AC H 0.1839 -0.1878 0.2277 0.407 Uiso 1 1 d R
C1A C 0.2849(4) -0.1926(5) 0.2299(4) 0.252(3) Uani 1 1 d DU
H1AA H 0.3248 -0.1771 0.2333 0.378 Uiso 1 1 d R
H1AB H 0.2606 -0.1628 0.2057 0.378 Uiso 1 1 d R
H1AC H 0.2820 -0.2402 0.2176 0.378 Uiso 1 1 d R
C5A C 0.0377(7) 0.0943(9) 0.3105(7) 0.204(4) Uani 0.50 1 d PU
H5AA H 0.0401 0.1445 0.3144 0.306 Uiso 0.50 1 calc PR
H5AB H 0.0764 0.0749 0.3143 0.306 Uiso 0.50 1 calc PR
H5AC H 0.0176 0.0749 0.3366 0.306 Uiso 0.50 1 calc PR
C4A C 0.6000(5) 0.0257(6) 0.1642(5) 0.317(4) Uani 1 1 d DU
H4AA H 0.6173 0.0295 0.2001 0.475 Uiso 1 1 calc R
H4AB H 0.5630 0.0495 0.1586 0.475 Uiso 1 1 calc R
H4AC H 0.6254 0.0469 0.1430 0.475 Uiso 1 1 calc R
C3A C 0.5502(6) -0.0688(8) 0.1022(5) 0.356(4) Uani 1 1 d DU
H3AA H 0.5412 -0.1181 0.1015 0.535 Uiso 1 1 calc R
H3AB H 0.5678 -0.0570 0.0725 0.535 Uiso 1 1 calc R
H3AC H 0.5149 -0.0421 0.1014 0.535 Uiso 1 1 calc R
C8A C 0.1093(6) 0.0226(8) 0.4771(6) 0.159(3) Uani 0.50 1 d PU
H8AA H 0.1385 -0.0037 0.4631 0.239 Uiso 0.50 1 calc PR
H8AB H 0.0965 -0.0039 0.5045 0.239 Uiso 0.50 1 calc PR
H8AC H 0.1257 0.0665 0.4906 0.239 Uiso 0.50 1 calc PR
N4A N 0.0572(6) 0.0368(10) 0.4342(6) 0.240(4) Uani 0.50 1 d PU
H4AD H 0.0606 0.0779 0.4179 0.288 Uiso 0.50 1 calc PR
H4AE H 0.0513 0.0016 0.4109 0.288 Uiso 0.50 1 calc PR
C7A C 0.0163(9) 0.0389(13) 0.4642(9) 0.289(4) Uani 0.50 1 d PU
H7AA H -0.0216 0.0396 0.4428 0.434 Uiso 0.50 1 calc PR
H7AB H 0.0213 0.0804 0.4853 0.434 Uiso 0.50 1 calc PR
H7AC H 0.0196 -0.0020 0.4861 0.434 Uiso 0.50 1 calc PR

loop_
_atom_site_aniso_label
_atom_site_aniso_U_11
_atom_site_aniso_U_22
_atom_site_aniso_U_33
_atom_site_aniso_U_23
_atom_site_aniso_U_13
_atom_site_aniso_U_12
O13 0.141(3) 0.118(2) 0.0388(15) -0.0055(16) 0.0177(16) 0.051(2)
O9 0.105(2) 0.101(2) 0.0660(16) 0.0279(16) 0.0391(15) -0.0076(18)
O4 0.0523(14) 0.0444(13) 0.123(2) 0.0244(15) 0.0014(15) 0.0121(12)
O11 0.0527(13) 0.0606(14) 0.0814(17) 0.0224(14) 0.0034(13) -0.0198(12)
O10 0.0528(14) 0.0669(15) 0.124(2) 0.0547(15) 0.0142(15) 0.0037(13)
C14 0.0557(19) 0.0476(18) 0.0518(19) 0.0077(16) 0.0192(16) -0.0064(16)
Cd1 0.03486(15) 0.03224(15) 0.05189(19) 0.000 0.00904(14) 0.000
Cd2 0.04352(13) 0.04493(13) 0.04156(13) 0.00736(10) 0.00335(10) -0.00671(10)
Si1 0.0305(4) 0.0291(4) 0.0386(4) 0.0008(3) 0.0072(3) 0.0001(3)
C3 0.0317(14) 0.0348(15) 0.0365(15) -0.0005(13) 0.0050(12) -0.0013(12)
C4 0.0400(15) 0.0364(15) 0.0329(15) 0.0005(13) 0.0040(12) 0.0007(13)
C5 0.0378(15) 0.0291(14) 0.0458(17) 0.0038(13) 0.0065(13) -0.0002(12)
C6 0.0336(14) 0.0357(15) 0.0397(16) -0.0013(13) 0.0091(12) -0.0014(12)
C7 0.0339(14) 0.0346(15) 0.0364(15) -0.0030(13) 0.0052(12) 0.0002(12)
C8 0.0383(15) 0.0316(14) 0.0467(18) 0.0051(13) 0.0049(13) -0.0040(13)
C9 0.0443(17) 0.0547(19) 0.0351(17) 0.0002(15) 0.0058(14) 0.0048(15)
C10 0.0407(15) 0.0353(15) 0.0432(17) -0.0080(14) 0.0049(13) 0.0020(13)
C11 0.0445(17) 0.0454(17) 0.0524(19) -0.0033(16) 0.0105(15) -0.0086(15)
O1 0.0641(14) 0.0506(13) 0.0672(16) 0.0015(12) 0.0156(12) 0.0252(12)
C13 0.0364(15) 0.0361(15) 0.0528(19) 0.0008(14) 0.0075(14) 0.0051(13)
C16 0.0400(15) 0.0349(15) 0.0467(18) 0.0028(14) 0.0085(13) 0.0007(13)
C17 0.0408(16) 0.0463(17) 0.0489(18) -0.0041(15) 0.0143(14) -0.0038(14)
C19 0.0430(16) 0.0386(16) 0.055(2) -0.0078(15) 0.0110(15) 0.0025(14)
C20 0.0509(18) 0.0529(19) 0.052(2) 0.0106(16) 0.0137(15) 0.0031(16)
C21 0.0484(17) 0.0433(17) 0.0422(18) 0.0038(15) 0.0041(14) 0.0118(15)
C22 0.0403(15) 0.0406(16) 0.0376(16) -0.0058(13) 0.0098(13) 0.0048(13)
C23 0.0366(16) 0.0506(19) 0.068(2) -0.0211(17) 0.0141(15) -0.0059(15)
C24 0.0402(17) 0.068(2) 0.077(2) -0.007(2) 0.0112(17) -0.0203(17)
C25 0.0400(16) 0.0453(17) 0.0481(18) 0.0033(15) 0.0110(14) -0.0005(14)
C26 0.0351(15) 0.0415(17) 0.059(2) -0.0010(15) 0.0103(14) -0.0046(14)
C27 0.059(2) 0.0469(19) 0.079(3) -0.0190(19) 0.003(2) -0.0121(17)
C28 0.0394(15) 0.0377(16) 0.0433(17) 0.0034(14) 0.0086(13) -0.0053(13)
C31 0.0414(18) 0.064(2) 0.081(3) -0.031(2) 0.0133(17) -0.0013(17)
O6 0.0926(19) 0.108(2) 0.135(2) -0.0756(18) 0.0201(17) -0.0012(17)
C34 0.052(2) 0.079(3) 0.045(2) 0.0132(19) -0.0002(16) 0.0104(19)
C35 0.080(3) 0.098(3) 0.042(2) 0.009(2) 0.0128(19) -0.009(2)
C36 0.074(2) 0.064(2) 0.046(2) 0.0005(18) 0.0071(18) -0.022(2)
O3 0.0519(14) 0.096(2) 0.162(3) 0.031(2) 0.0448(16) 0.0342(15)
O7 0.0623(18) 0.092(2) 0.253(5) -0.045(3) 0.023(2) -0.0445(18)
C39 0.052(2) 0.0453(19) 0.071(2) -0.0015(18) 0.0016(18) 0.0073(17)
C40 0.071(2) 0.072(2) 0.069(2) 0.029(2) 0.0358(18) 0.020(2)
O5 0.102(2) 0.166(3) 0.163(3) -0.095(2) 0.039(2) 0.000(2)
O12 0.175(3) 0.133(3) 0.0505(18) 0.028(2) -0.003(2) 0.057(3)
O8 0.0504(16) 0.129(3) 0.198(4) -0.061(3) 0.028(2) -0.0287(19)
C44 0.044(2) 0.110(3) 0.124(4) -0.070(3) 0.006(2) -0.001(2)
C45 0.098(3) 0.090(3) 0.047(2) 0.000(2) 0.000(2) -0.031(3)
O16 0.0772(15) 0.0616(15) 0.0521(14) -0.0106(12) 0.0170(12) 0.0191(13)
O17 0.105(2) 0.091(2) 0.104(2) 0.0144(18) 0.0392(18) -0.0391(18)
C48 0.210(6) 0.251(8) 0.032(3) -0.028(4) 0.006(3) -0.104(6)
O30 0.172(3) 0.168(3) 0.134(3) -0.010(2) 0.013(2) -0.097(2)
O31 0.212(3) 0.200(4) 0.145(3) -0.008(3) 0.000(3) -0.039(3)
N1A 0.258(4) 0.232(4) 0.278(4) 0.021(3) 0.029(3) 0.142(3)
N3A 0.254(5) 0.261(5) 0.266(5) 0.000 0.054(4) 0.000
N2A 0.329(5) 0.325(5) 0.325(5) 0.003(4) 0.058(4) -0.006(4)
C6A 0.230(5) 0.229(5) 0.239(5) 0.000 0.032(4) 0.000
C2A 0.278(5) 0.261(5) 0.277(5) 0.006(4) 0.053(4) 0.003(4)
C1A 0.244(5) 0.249(5) 0.259(5) 0.023(4) 0.030(4) 0.019(4)
C5A 0.202(5) 0.203(5) 0.209(5) -0.007(4) 0.037(4) 0.005(4)
C4A 0.323(5) 0.314(5) 0.315(5) 0.006(4) 0.057(4) -0.010(4)
C3A 0.361(5) 0.356(5) 0.352(5) 0.006(4) 0.059(4) -0.003(4)
C8A 0.166(5) 0.156(5) 0.156(5) -0.008(4) 0.028(4) 0.003(4)
N4A 0.238(5) 0.237(5) 0.247(5) -0.007(4) 0.048(4) -0.002(4)
C7A 0.291(5) 0.288(5) 0.288(6) -0.005(4) 0.048(4) -0.001(4)

loop_
_atom_type_symbol
_atom_type_description
_atom_type_scat_dispersion_real
_atom_type_scat_dispersion_imag
_atom_type_scat_source
C C 0.0033 0.0016 'International Tables Vol C Tables 4.2.6.8 and 6.1.1.4'
H H 0.0000 0.0000 'International Tables Vol C Tables 4.2.6.8 and 6.1.1.4'
O O 0.0106 0.0060 'International Tables Vol C Tables 4.2.6.8 and 6.1.1.4'
Cd Cd -0.8075 1.2024 'International Tables Vol C Tables 4.2.6.8 and 6.1.1.4'
Si Si 0.0817 0.0704 'International Tables Vol C Tables 4.2.6.8 and 6.1.1.4'
N N 0.0061 0.0033 'International Tables Vol C Tables 4.2.6.8 and 6.1.1.4'

loop_
_geom_angle_atom_site_label_1
_geom_angle_atom_site_label_2
_geom_angle_atom_site_label_3
_geom_angle
_geom_angle_site_symmetry_1
_geom_angle_site_symmetry_3
C34 O13 Cd2 108.0(3) . 5
C40 O9 Cd2 105.1(3) . 2
C39 O4 Cd1 104.5(2) . 3_545
C14 O11 Cd2 99.1(2) . 3
C14 O10 Cd2 86.3(2) . 3
O10 C14 O11 121.3(3) . .
O10 C14 C28 119.9(3) . .
O11 C14 C28 118.7(3) . .
O10 C14 Cd2 66.99(18) . 3
O11 C14 Cd2 54.36(17) . 3
C28 C14 Cd2 173.0(2) . 3
O4 Cd1 O4 121.09(12) 4 3_455
O4 Cd1 O1 93.61(10) 4 .
O4 Cd1 O1 108.94(10) 3_455 .
O4 Cd1 O1 108.94(10) 4 2
O4 Cd1 O1 93.61(10) 3_455 2
O1 Cd1 O1 133.58(12) . 2
O4 Cd1 O16 82.37(8) 4 .
O4 Cd1 O16 153.27(9) 3_455 .
O1 Cd1 O16 52.67(8) . .
O1 Cd1 O16 89.83(8) 2 .
O4 Cd1 O16 153.27(9) 4 2
O4 Cd1 O16 82.37(9) 3_455 2
O1 Cd1 O16 89.83(8) . 2
O1 Cd1 O16 52.67(8) 2 2
O16 Cd1 O16 78.74(12) . 2
O13 Cd2 O11 131.67(11) 5 3_445
O13 Cd2 O9 82.43(11) 5 2
O11 Cd2 O9 126.49(10) 3_445 2
O13 Cd2 O8 102.13(14) 5 .
O11 Cd2 O8 115.29(11) 3_445 .
O9 Cd2 O8 87.59(12) 2 .
O13 Cd2 O7 101.39(15) 5 .
O11 Cd2 O7 82.03(11) 3_445 .
O9 Cd2 O7 137.81(11) 2 .
O8 Cd2 O7 50.35(11) . .
O13 Cd2 O10 96.07(11) 5 3_445
O11 Cd2 O10 53.19(8) 3_445 3_445
O9 Cd2 O10 89.43(10) 2 3_445
O8 Cd2 O10 160.99(13) . 3_445
O7 Cd2 O10 131.04(10) . 3_445
O13 Cd2 C14 115.68(12) 5 3_445
O11 Cd2 C14 26.52(9) 3_445 3_445
O9 Cd2 C14 109.03(11) 2 3_445
O8 Cd2 C14 140.00(13) . 3_445
O7 Cd2 C14 106.82(11) . 3_445
O10 Cd2 C14 26.67(9) 3_445 3_445
C6 Si1 C16 112.07(13) . .
C6 Si1 C3 109.28(13) . .
C16 Si1 C3 107.54(13) . .
C6 Si1 C7 107.49(13) . .
C16 Si1 C7 110.46(13) . .
C3 Si1 C7 110.01(13) . .
C5 C3 C8 117.3(3) . .
C5 C3 Si1 123.4(2) . .
C8 C3 Si1 119.2(2) . .
C10 C4 C7 121.6(3) . .
C10 C4 H4A 119.2 . .
C7 C4 H4A 119.2 . .
C3 C5 C28 121.2(3) . .
C3 C5 H5A 119.4 . .
C28 C5 H5A 119.4 . .
C17 C6 C23 116.9(3) . .
C17 C6 Si1 120.9(2) . .
C23 C6 Si1 122.2(2) . .
C4 C7 C22 117.4(3) . .
C4 C7 Si1 124.1(2) . .
C22 C7 Si1 118.5(2) . .
C13 C8 C3 122.0(3) . .
C13 C8 H8A 119.0 . .
C3 C8 H8A 119.0 . .
C22 C9 C21 118.7(3) . .
C22 C9 C34 120.6(3) . .
C21 C9 C34 120.6(3) . .
C4 C10 C21 119.0(3) . .
C4 C10 C19 120.6(3) . .
C21 C10 C19 120.3(3) . .
C27 C11 C17 119.2(3) . .
C27 C11 C24 119.9(3) . .
C17 C11 C24 120.9(3) . .
C19 O1 Cd1 99.9(2) . .
C8 C13 C26 118.6(3) . .
C8 C13 C39 121.2(3) . .
C26 C13 C39 120.2(3) . .
C25 C16 C36 116.0(3) . .
C25 C16 Si1 125.5(2) . .
C36 C16 Si1 118.5(2) . .
C6 C17 C11 121.9(3) . .
C6 C17 H17A 119.0 . .
C11 C17 H17A 119.0 . .
O16 C19 O1 122.5(3) . .
O16 C19 C10 119.7(3) . .
O1 C19 C10 117.7(3) . .
C35 C20 C25 119.3(3) . .
C35 C20 C40 119.1(3) . .
C25 C20 C40 121.6(3) . .
C9 C21 C10 120.8(3) . .
C9 C21 H21A 119.6 . .
C10 C21 H21A 119.6 . .
C9 C22 C7 122.4(3) . .
C9 C22 H22A 118.8 . .
C7 C22 H22A 118.8 . .
C31 C23 C6 122.7(3) . .
C31 C23 H23A 118.6 . .
C6 C23 H23A 118.6 . .
O7 C24 O8 119.2(4) . .
O7 C24 C11 120.7(4) . .
O8 C24 C11 120.1(3) . .
C16 C25 C20 123.1(3) . .
C16 C25 H25A 118.4 . .
C20 C25 H25A 118.4 . .
C28 C26 C13 121.3(3) . .
C28 C26 H26A 119.4 . .
C13 C26 H26A 119.4 . .
C11 C27 C31 121.0(3) . .
C11 C27 H27A 119.5 . .
C31 C27 H27A 119.5 . .
C26 C28 C5 119.6(3) . .
C26 C28 C14 120.2(3) . .
C5 C28 C14 120.2(3) . .
C27 C31 C23 118.2(3) . .
C27 C31 C44 121.5(3) . .
C23 C31 C44 120.3(3) . .
O12 C34 O13 122.0(4) . .
O12 C34 C9 119.5(4) . .
O13 C34 C9 118.5(3) . .
C20 C35 C45 120.6(4) . .
C20 C35 H35A 119.7 . .
C45 C35 H35A 119.7 . .
C16 C36 C45 122.1(3) . .
C16 C36 H36A 119.0 . .
C45 C36 H36A 119.0 . .
C24 O7 Cd2 95.3(3) . .
O3 C39 O4 123.7(3) . .
O3 C39 C13 119.1() . .
O4 C39 C13 117.3(3) . .
O17 C40 O9 123.5(4) . .
O17 C40 C20 119.4(4) . .
O9 C40 C20 117.1(4) . .
C24 O8 Cd2 95.1(3) . .
O5 C44 O6 121.8(4) . .
O5 C44 C31 119.9(4) . .
O6 C44 C31 118.2(4) . .
C35 C45 C36 118.9(4) . .
C35 C45 C48 123.8(4) . .
C36 C45 C48 117.3(4) . .
C19 O16 Cd1 84.83(19) . .
O30 C48 O31 125.1(6) . .
O30 C48 C45 123.5(5) . .
O31 C48 C45 111.5(6) . .
C1A N1A C2A 76.9(5) . .
C1A N1A H1AD 115.7 . .
C2A N1A H1AD 115.7 . .
C1A N1A H1AE 115.7 . .
C2A N1A H1AE 115.7 . .
H1AD N1A H1AE 112.7 . .
C5A N3A C5A 154.0(15) 2 .
C5A N3A C6A 103.0(8) 2 .
C5A N3A C6A 103.0(8) . .
C3A N2A C4A 117.4(10) . .
C3A N2A H2AD 108.0 . .
C4A N2A H2AD 108.0 . .
C3A N2A H2AE 108.0 . .
C4A N2A H2AE 108.0 . .
H2AD N2A H2AE 107.2 . .
N3A C6A H6AA 109.5 . .
N3A C6A H6AB 109.5 . .
H6AA C6A H6AB 109.5 . .
N3A C6A H6AC 109.5 . .
H6AA C6A H6AC 109.5 . .
H6AB C6A H6AC 109.5 . .
N1A C2A H2AA 109.9 . .
N1A C2A H2AB 110.0 . .
H2AA C2A H2AB 109.5 . .
N1A C2A H2AC 108.5 . .
H2AA C2A H2AC 109.5 . .
H2AB C2A H2AC 109.5 . .
N1A C1A H1AA 105.5 . .
N1A C1A H1AB 108.8 . .
H1AA C1A H1AB 109.5 . .
N1A C1A H1AC 114.1 . .
H1AA C1A H1AC 109.5 . .
H1AB C1A H1AC 109.5 . .
N3A C5A H5AA 109.5 . .
N3A C5A H5AB 109.5 . .
H5AA C5A H5AB 109.5 . .
N3A C5A H5AC 109.5 . .
H5AA C5A H5AC 109.5 . .
H5AB C5A H5AC 109.5 . .
N2A C4A H4AA 109.5 . .
N2A C4A H4AB 109.5 . .
H4AA C4A H4AB 109.5 . .
N2A C4A H4AC 109.5 . .
H4AA C4A H4AC 109.5 . .
H4AB C4A H4AC 109.5 . .
N2A C3A H3AA 109.5 . .
N2A C3A H3AB 109.5 . .
H3AA C3A H3AB 109.5 . .
N2A C3A H3AC 109.5 . .
H3AA C3A H3AC 109.5 . .
H3AB C3A H3AC 109.5 . .
N4A C8A H8AA 109.5 . .
N4A C8A H8AB 109.5 . .
H8AA C8A H8AB 109.5 . .
N4A C8A H8AC 109.5 . .
H8AA C8A H8AC 109.5 . .
H8AB C8A H8AC 109.5 . .
C7A N4A C8A 97.4(16) . .
C7A N4A H4AD 112.3 . .
C8A N4A H4AD 112.3 . .
C7A N4A H4AE 112.3 . .
C8A N4A H4AE 112.3 . .
H4AD N4A H4AE 109.9 . .
N4A C7A H7AA 109.5 . .
N4A C7A H7AB 109.5 . .
H7AA C7A H7AB 109.5 . .
N4A C7A H7AC 109.5 . .
H7AA C7A H7AC 109.5 . .
H7AB C7A H7AC 109.5 . .

loop_
_geom_bond_atom_site_label_1
_geom_bond_atom_site_label_2
_geom_bond_distance
_geom_bond_site_symmetry_2
O13 C34 1.210(5) .
O13 Cd2 2.244(3) 5
O9 C40 1.250(5) .
O9 Cd2 2.259(3) 2
O4 C39 1.247(4) .
O4 Cd1 2.259(2) 3_545
O11 C14 1.240(4) .
O11 Cd2 2.257(2) 3
O10 C14 1.233(4) .
O10 Cd2 2.529(2) 3
C14 C28 1.507(4) .
C14 Cd2 2.742(3) 3
Cd1 O4 2.259(2) 4
Cd1 O4 2.259(2) 3_455
Cd1 O1 2.271(2) .
Cd1 O1 2.271(2) 2
Cd1 O16 2.602(2) .
Cd1 O16 2.602(2) 2
Cd2 O13 2.244(3) 5
Cd2 O11 2.257(2) 3_445
Cd2 O9 2.259(3) 2
Cd2 O8 2.389(3) .
Cd2 O7 2.396(3) .
Cd2 O10 2.529(2) 3_445
Cd2 C14 2.742(3) 3_445
Si1 C6 1.862(3) .
Si1 C16 1.867(3) .
Si1 C3 1.870(3) .
Si1 C7 1.875(3) .
C3 C5 1.387(4) .
C3 C8 1.411(4) .
C4 C10 1.387(4) .
C4 C7 1.390(4) .
C4 H4A 0.9300 .
C5 C28 1.396(4) .
C5 H5A 0.9300 .
C6 C17 1.388(4) .
C6 C23 1.395(4) .
C7 C22 1.392(4) .
C8 C13 1.377(4) .
C8 H8A 0.9300 .
C9 C22 1.378(4) .
C9 C21 1.385(4) .
C9 C34 1.520(5) .
C10 C21 1.388(4) .
C10 C19 1.509(4) .
C11 C27 1.381(5) .
C11 C17 1.395(4) .
C11 C24 1.515(5) .
O1 C19 1.254(4) .
C13 C26 1.389(4) .
C13 C39 1.514(4) .
C16 C25 1.376(4) .
C16 C36 1.387(5) .
C17 H17A 0.9300 .
C19 O16 1.234(4) .
C20 C35 1.353(5) .
C20 C25 1.387(5) .
C20 C40 1.516(5) .
C21 H21A 0.9300 .
C22 H22A 0.9300 .
C23 C31 1.394(5) .
C23 H23A 0.9300 .
C24 O7 1.168(5) .
C24 O8 1.192(5) .
C25 H25A 0.9300 .
C26 C28 1.367(4) .
C26 H26A 0.9300 .
C27 C31 1.384(5) .
C27 H27A 0.9300 .
C31 C44 1.472(6) .
O6 C44 1.255(5) .
C34 O12 1.208(5) .
C35 C45 1.380(6) .
C35 H35A 0.9300 .
C36 C45 1.397(5) .
C36 H36A 0.9300 .
O3 C39 1.251(4) .
C40 O17 1.250(5) .
O5 C44 1.222(5) .
C45 C48 1.516(8) .
C48 O30 1.218(8) .
C48 O31 1.304(7) .
N1A C1A 1.829(13) .
N1A C2A 1.853(12) .
N1A H1AD 0.9000 .
N1A H1AE 0.9000 .
N3A C5A 1.720(17) 2
N3A C5A 1.720(17) .
N3A C6A 1.867(17) .
N2A C3A 1.465(12) .
N2A C4A 1.536(12) .
N2A H2AD 0.9000 .
N2A H2AE 0.9000 .
C6A H6AA 0.9600 .
C6A H6AB 0.9600 .
C6A H6AC 0.9600 .
C2A H2AA 0.9600 .
C2A H2AB 0.9601 .
C2A H2AC 0.9600 .
C1A H1AA 0.9601 .
C1A H1AB 0.9601 .
C1A H1AC 0.9600 .
C5A H5AA 0.9600 .
C5A H5AB 0.9600 .
C5A H5AC 0.9600 .
C4A H4AA 0.9600 .
C4A H4AB 0.9600 .
C4A H4AC 0.9600 .
C3A H3AA 0.9600 .
C3A H3AB 0.9600 .
C3A H3AC 0.9600 .
C8A N4A 1.530(19) .
C8A H8AA 0.9600 .
C8A H8AB 0.9600 .
C8A H8AC 0.9600 .
N4A C7A 1.32(2) .
N4A H4AD 0.9000 .
N4A H4AE 0.9000 .
C7A H7AA 0.9600 .
C7A H7AB 0.9600 .
C7A H7AC 0.9600 .
